data_1513542
loop_
_publ_author_name
'Rao, Bin'
'Zeng, Xiaoming'

_publ_section_title
;
 Aminocyanation by the addition of N-CN bonds to arynes: chemoselective
 synthesis of 1,2-bifunctional aminobenzonitriles.
;
_journal_issue 1
_journal_name_full 'Organic letters'
_journal_page_first 314
_journal_page_last 317
_journal_paper_doi 10.1021/ol403346x
_journal_volume 16
_journal_year 2014
_chemical_formula_sum 'C13 H9 Br N2'
_chemical_formula_weight 273.13
_chemical_name_systematic
; 
 ? 
;
_space_group_IT_number 14
_symmetry_cell_setting monoclinic
_symmetry_space_group_name_Hall '-P 2yn'
_symmetry_space_group_name_H-M 'P 1 21/n 1'
_atom_sites_solution_hydrogens geom
_atom_sites_solution_primary direct
_atom_sites_solution_secondary difmap
_audit_creation_method SHELXL-97
_cell_angle_alpha 90.00
_cell_angle_beta 108.8580(10)
_cell_angle_gamma 90.00
_cell_formula_units_Z 4
_cell_length_a 17.1427(19)
_cell_length_b 3.9574(4)
_cell_length_c 17.4219(19)
_cell_measurement_temperature 150(2)
_cell_volume 1118.5(2)
_computing_structure_refinement 'SHELXL-97 (Sheldrick, 1997)'
_computing_structure_solution 'SHELXS-97 (Sheldrick, 1990)'
_diffrn_ambient_temperature 150(2)
_diffrn_measured_fraction_theta_full 0.997
_diffrn_measured_fraction_theta_max 0.997
_diffrn_radiation_monochromator graphite
_diffrn_radiation_source 'fine-focus sealed tube'
_diffrn_radiation_type MoK\a
_diffrn_radiation_wavelength 0.71073
_diffrn_reflns_av_R_equivalents 0.0204
_diffrn_reflns_av_sigmaI/netI 0.0157
_diffrn_reflns_limit_h_max 21
_diffrn_reflns_limit_h_min -22
_diffrn_reflns_limit_k_max 5
_diffrn_reflns_limit_k_min -5
_diffrn_reflns_limit_l_max 22
_diffrn_reflns_limit_l_min -22
_diffrn_reflns_number 12322
_diffrn_reflns_theta_full 27.62
_diffrn_reflns_theta_max 27.62
_diffrn_reflns_theta_min 2.03
_exptl_absorpt_coefficient_mu 3.646
_exptl_absorpt_correction_T_max 0.6688
_exptl_absorpt_correction_T_min 0.4507
_exptl_crystal_density_diffrn 1.622
_exptl_crystal_density_method 'not measured'
_exptl_crystal_F_000 544
_exptl_crystal_size_max 0.26
_exptl_crystal_size_mid 0.16
_exptl_crystal_size_min 0.12
_refine_diff_density_max 0.296
_refine_diff_density_min -0.568
_refine_diff_density_rms 0.072
_refine_ls_extinction_method none
_refine_ls_goodness_of_fit_ref 1.085
_refine_ls_hydrogen_treatment mixed
_refine_ls_matrix_type full
_refine_ls_number_parameters 145
_refine_ls_number_reflns 2593
_refine_ls_number_restraints 0
_refine_ls_restrained_S_all 1.085
_refine_ls_R_factor_all 0.0262
_refine_ls_R_factor_gt 0.0229
_refine_ls_shift/su_max 0.001
_refine_ls_shift/su_mean 0.000
_refine_ls_structure_factor_coef Fsqd
_refine_ls_weighting_details 'calc w=1/[\s^2^(Fo^2^)+(0.0333P)^2^+0.3791P] where P=(Fo^2^+2Fc^2^)/3'
_refine_ls_weighting_scheme calc
_refine_ls_wR_factor_gt 0.0585
_refine_ls_wR_factor_ref 0.0599
_reflns_number_gt 2350
_reflns_number_total 2593
_reflns_threshold_expression >2sigma(I)
_cod_data_source_file ol403346x_si_002.cif
_cod_data_source_block 1
_cod_original_sg_symbol_H-M P2(1)/n
_cod_database_code 1513542

loop_
_symmetry_equiv_pos_as_xyz
'x, y, z'
'-x+1/2, y+1/2, -z+1/2'
'-x, -y, -z'
'x-1/2, -y-1/2, z-1/2'

loop_
_atom_site_label
_atom_site_type_symbol
_atom_site_fract_x
_atom_site_fract_y
_atom_site_fract_z
_atom_site_U_iso_or_equiv
_atom_site_adp_type
_atom_site_occupancy
_atom_site_symmetry_multiplicity
_atom_site_calc_flag
_atom_site_refinement_flags
Br1 Br 0.077727(11) 1.11245(5) 0.593261(10) 0.03230(7) Uani 1 1 d .
C3 C 0.05053(9) 1.0709(4) 0.82086(10) 0.0227(3) Uani 1 1 d .
H3A H 0.0121 1.1516 0.8455 0.027 Uiso 1 1 d R
C7 C 0.19760(9) 0.7933(4) 1.01297(9) 0.0190(3) Uani 1 1 d .
C2 C 0.03786(9) 1.1362(4) 0.73958(10) 0.0233(3) Uani 1 1 d .
H2A H -0.0092 1.2600 0.7083 0.028 Uiso 1 1 calc R
C4 C 0.11937(9) 0.8872(4) 0.86682(9) 0.0189(3) Uani 1 1 d .
C9 C 0.34228(10) 0.9172(4) 1.08078(11) 0.0256(3) Uani 1 1 d .
H9A H 0.3928 1.0083 1.0787 0.031 Uiso 1 1 calc R
C11 C 0.26594(10) 0.6376(4) 1.15528(10) 0.0252(3) Uani 1 1 d .
H11A H 0.2630 0.5400 1.2041 0.030 Uiso 1 1 calc R
N2 N 0.12637(8) 0.8085(4) 0.94749(8) 0.0232(3) Uani 1 1 d .
H2B H 0.0801 0.7642 0.9572 0.028 Uiso 1 1 calc R
C1 C 0.09451(9) 1.0189(4) 0.70436(9) 0.0205(3) Uani 1 1 d .
C12 C 0.19580(9) 0.6435(4) 1.08601(10) 0.0202(3) Uani 1 1 d .
C6 C 0.16325(9) 0.8363(4) 0.74867(9) 0.0203(3) Uani 1 1 d .
H6A H 0.2016 0.7575 0.7237 0.024 Uiso 1 1 calc R
C13 C 0.12100(10) 0.4867(4) 1.08821(10) 0.0242(3) Uani 1 1 d .
C8 C 0.27328(9) 0.9303(4) 1.01233(10) 0.0219(3) Uani 1 1 d .
H8A H 0.2769 1.0329 0.9643 0.026 Uiso 1 1 calc R
C5 C 0.17555(9) 0.7696(4) 0.83010(9) 0.0193(3) Uani 1 1 d .
H5A H 0.2224 0.6436 0.8609 0.023 Uiso 1 1 calc R
N1 N 0.06051(10) 0.3588(4) 1.08759(10) 0.0354(4) Uani 1 1 d .
C10 C 0.33915(10) 0.7727(4) 1.15286(10) 0.0275(3) Uani 1 1 d .
H10A H 0.3869 0.7677 1.1996 0.033 Uiso 1 1 calc R

loop_
_atom_site_aniso_label
_atom_site_aniso_U_11
_atom_site_aniso_U_22
_atom_site_aniso_U_33
_atom_site_aniso_U_23
_atom_site_aniso_U_13
_atom_site_aniso_U_12
Br1 0.03831(12) 0.03605(11) 0.01954(10) 0.00512(7) 0.00522(7) -0.00161(7)
C3 0.0165(7) 0.0232(8) 0.0298(8) -0.0010(6) 0.0094(6) -0.0012(6)
C7 0.0189(7) 0.0189(7) 0.0213(7) -0.0035(6) 0.0092(6) 0.0004(5)
C2 0.0167(7) 0.0222(7) 0.0283(8) 0.0033(6) 0.0037(6) 0.0000(5)
C4 0.0165(7) 0.0206(7) 0.0198(7) -0.0013(6) 0.0060(6) -0.0052(5)
C9 0.0197(7) 0.0269(8) 0.0305(9) -0.0075(7) 0.0083(6) -0.0041(6)
C11 0.0296(8) 0.0240(8) 0.0226(8) 0.0006(6) 0.0093(7) 0.0055(6)
N2 0.0144(6) 0.0352(7) 0.0216(7) 0.0016(6) 0.0082(5) -0.0027(5)
C1 0.0214(7) 0.0196(7) 0.0186(7) 0.0009(6) 0.0040(6) -0.0056(6)
C12 0.0207(7) 0.0188(7) 0.0235(8) -0.0010(6) 0.0107(6) 0.0022(5)
C6 0.0188(7) 0.0204(7) 0.0223(7) -0.0022(6) 0.0077(6) -0.0029(5)
C13 0.0274(8) 0.0239(7) 0.0252(8) 0.0036(6) 0.0137(7) 0.0051(6)
C8 0.0215(7) 0.0234(7) 0.0222(8) -0.0033(6) 0.0090(6) -0.0030(6)
C5 0.0149(7) 0.0205(7) 0.0218(7) 0.0001(6) 0.0048(6) -0.0001(5)
N1 0.0307(8) 0.0384(9) 0.0439(10) 0.0076(7) 0.0214(7) 0.0000(6)
C10 0.0230(8) 0.0289(8) 0.0257(8) -0.0036(7) 0.0013(6) 0.0034(6)

loop_
_atom_type_symbol
_atom_type_description
_atom_type_scat_dispersion_real
_atom_type_scat_dispersion_imag
_atom_type_scat_source
C C 0.0033 0.0016 'International Tables Vol C Tables 4.2.6.8 and 6.1.1.4'
H H 0.0000 0.0000 'International Tables Vol C Tables 4.2.6.8 and 6.1.1.4'
N N 0.0061 0.0033 'International Tables Vol C Tables 4.2.6.8 and 6.1.1.4'
Br Br -0.2901 2.4595 'International Tables Vol C Tables 4.2.6.8 and 6.1.1.4'

loop_
_geom_angle_atom_site_label_1
_geom_angle_atom_site_label_2
_geom_angle_atom_site_label_3
_geom_angle
C2 C3 C4 120.47(14)
C2 C3 H3A 119.8
C4 C3 H3A 119.8
N2 C7 C8 123.28(14)
N2 C7 C12 119.52(13)
C8 C7 C12 117.17(14)
C1 C2 C3 119.29(14)
C1 C2 H2A 120.4
C3 C2 H2A 120.4
C3 C4 C5 119.38(14)
C3 C4 N2 118.12(13)
C5 C4 N2 122.36(14)
C8 C9 C10 121.33(15)
C8 C9 H9A 119.3
C10 C9 H9A 119.3
C10 C11 C12 120.25(15)
C10 C11 H11A 119.9
C12 C11 H11A 119.9
C7 N2 C4 127.17(12)
C7 N2 H2B 116.4
C4 N2 H2B 116.4
C6 C1 C2 121.30(14)
C6 C1 Br1 119.42(12)
C2 C1 Br1 119.27(12)
C11 C12 C7 121.32(14)
C11 C12 C13 119.66(14)
C7 C12 C13 119.00(14)
C1 C6 C5 119.27(14)
C1 C6 H6A 120.4
C5 C6 H6A 120.4
N1 C13 C12 177.99(19)
C9 C8 C7 120.78(15)
C9 C8 H8A 119.6
C7 C8 H8A 119.6
C6 C5 C4 120.29(14)
C6 C5 H5A 119.9
C4 C5 H5A 119.9
C11 C10 C9 119.13(15)
C11 C10 H10A 120.4
C9 C10 H10A 120.4

loop_
_geom_bond_atom_site_label_1
_geom_bond_atom_site_label_2
_geom_bond_distance
Br1 C1 1.8990(15)
C3 C2 1.386(2)
C3 C4 1.397(2)
C3 H3A 0.9499
C7 N2 1.377(2)
C7 C8 1.409(2)
C7 C12 1.413(2)
C2 C1 1.386(2)
C2 H2A 0.9500
C4 C5 1.397(2)
C4 N2 1.406(2)
C9 C8 1.383(2)
C9 C10 1.396(2)
C9 H9A 0.9500
C11 C10 1.377(2)
C11 C12 1.402(2)
C11 H11A 0.9500
N2 H2B 0.8800
C1 C6 1.385(2)
C12 C13 1.436(2)
C6 C5 1.390(2)
C6 H6A 0.9500
C13 N1 1.151(2)
C8 H8A 0.9500
C5 H5A 0.9500
C10 H10A 0.9500
